data_9011470
loop_
_publ_author_name
'Hesse, K. F.'

_publ_section_title
;
 Crystal structures of natural and synthetic alpha-eucryptite, LiAlSiO4
;
_journal_name_full 'Zeitschrift fur Kristallographie'
_journal_page_first 147
_journal_page_last 151
_journal_volume 172
_journal_year 1985
_chemical_compound_source Zimbabwae
_chemical_formula_sum 'Al Li O4 Si'
_chemical_name_mineral Eucryptite
_space_group_IT_number 148
_symmetry_space_group_name_Hall '-R 3'
_symmetry_space_group_name_H-M 'R -3 :H'
_cell_angle_alpha 90
_cell_angle_beta 90
_cell_angle_gamma 120
_cell_length_a 13.471
_cell_length_b 13.471
_cell_length_c 8.998
_cell_formula_units_Z 18
_cell_volume 1414.088
_database_code_amcsd 0010937
_exptl_crystal_density_diffrn 2.663
_cod_original_cell_volume 1414.087
_cod_original_sg_symbol_H-M 'R -3'
_cod_original_formula_sum 'Li (Al Si) O4'
_cod_database_code 9011470

loop_
_space_group_symop_operation_xyz
x,y,z
2/3+x,1/3+y,1/3+z
1/3+x,2/3+y,2/3+z
y,-x+y,-z
2/3+y,1/3-x+y,1/3-z
1/3+y,2/3-x+y,2/3-z
-x+y,-x,z
2/3-x+y,1/3-x,1/3+z
1/3-x+y,2/3-x,2/3+z
-x,-y,-z
2/3-x,1/3-y,1/3-z
1/3-x,2/3-y,2/3-z
-y,x-y,z
2/3-y,1/3+x-y,1/3+z
1/3-y,2/3+x-y,2/3+z
x-y,x,-z
2/3+x-y,1/3+x,1/3-z
1/3+x-y,2/3+x,2/3-z

loop_
_atom_site_aniso_label
_atom_site_aniso_U_11
_atom_site_aniso_U_22
_atom_site_aniso_U_33
_atom_site_aniso_U_12
_atom_site_aniso_U_13
_atom_site_aniso_U_23
Li 0.01530 0.01070 0.02060 0.00240 -0.00170 0.00440
Al1 0.00650 0.00630 0.00550 0.00350 -0.00010 0.00000
Si1 0.00650 0.00630 0.00550 0.00350 -0.00010 0.00000
Al2 0.00620 0.00510 0.00560 0.00260 -0.00030 0.00000
Si2 0.00620 0.00510 0.00560 0.00260 -0.00030 0.00000
O1 0.01290 0.00690 0.00580 0.00430 0.00220 0.00100
O2 0.00480 0.00440 0.01240 0.00070 0.00070 0.00020
O3 0.00770 0.00810 0.00620 0.00290 -0.00220 -0.00150
O4 0.00660 0.01140 0.00850 0.00720 -0.00090 -0.00080

loop_
_atom_site_label
_atom_site_fract_x
_atom_site_fract_y
_atom_site_fract_z
_atom_site_occupancy
Li 0.01980 0.81250 0.75130 1.00000
Al1 0.53020 0.88070 0.74950 0.50000
Si1 0.53020 0.88070 0.74950 0.50000
Al2 0.87530 0.34440 0.91600 0.50000
Si2 0.87530 0.34440 0.91600 0.50000
O1 0.75940 0.21330 0.89400 1.00000
O2 0.73250 0.19900 0.58440 1.00000
O3 0.10050 0.88440 0.94150 1.00000
O4 0.65900 0.00260 0.74960 1.00000

loop_
_cod_related_entry_id
_cod_related_entry_database
_cod_related_entry_code
1 AMCSD 0010937
